data_2012099
loop_
_publ_author_name
'Vega, Daniel'
'Fern\'andez, Daniel'
'Echeverr\'ia, Gustavo'

_publ_section_title
;
 Ketazolam
;
_journal_issue 7
_journal_name_full 'Acta Crystallographica Section C'
_journal_page_first 848
_journal_page_last 850
_journal_paper_doi 10.1107/S0108270101006175
_journal_volume 57
_journal_year 2001
_chemical_formula_moiety 'C20 H17 Cl N2 O3'
_chemical_formula_sum 'C20 H17 Cl N2 O3'
_chemical_formula_weight 368.81
_chemical_melting_point 455
_space_group_IT_number 14
_symmetry_cell_setting monoclinic
_symmetry_space_group_name_Hall '-P 2yn'
_symmetry_space_group_name_H-M 'P 1 21/n 1'
_audit_creation_method 'WinGX routine CIF_UPDATE'
_cell_angle_alpha 90
_cell_angle_beta 96.190(10)
_cell_angle_gamma 90
_cell_formula_units_Z 4
_cell_length_a 8.6326(9)
_cell_length_b 13.1190(10)
_cell_length_c 15.505(4)
_cell_measurement_reflns_used 25
_cell_measurement_temperature 293(2)
_cell_measurement_theta_max 20
_cell_measurement_theta_min 10
_cell_volume 1745.7(5)
_computing_cell_refinement CAD-4/PC
_computing_data_collection 'CAD-4/PC (Enraf Nonius, 1993)'
_computing_data_reduction 'MolEN (Fair, 1990)'
_computing_molecular_graphics 'ORTEP-3 for Windows (Farrugia, 1997)'
_computing_publication_material
;
PARST (Nardelli, 1995), CSD (Allen et al., 1983) and
        WinGX (Farrugia, 1999)
;
_computing_structure_refinement 'SHELXL97 (Sheldrick, 1997)'
_computing_structure_solution 'SHELXS97 (Sheldrick, 1997)'
_diffrn_measured_fraction_theta_full 1
_diffrn_measured_fraction_theta_max 1
_diffrn_measurement_device_type CAD4
_diffrn_measurement_method \w--2\q
_diffrn_radiation_type MoK\a
_diffrn_radiation_wavelength .71073
_diffrn_reflns_av_R_equivalents .031
_diffrn_reflns_limit_h_max 10
_diffrn_reflns_limit_h_min -10
_diffrn_reflns_limit_k_max 15
_diffrn_reflns_limit_k_min -1
_diffrn_reflns_limit_l_max 18
_diffrn_reflns_limit_l_min 0
_diffrn_reflns_number 3493
_diffrn_reflns_theta_full 25
_diffrn_reflns_theta_max 25
_diffrn_reflns_theta_min 2.04
_diffrn_standards_decay_% <2
_diffrn_standards_interval_count 98
_diffrn_standards_number 2
_exptl_absorpt_coefficient_mu .242
_exptl_absorpt_correction_T_max .94
_exptl_absorpt_correction_T_min .91
_exptl_absorpt_correction_type numerical
_exptl_absorpt_process_details 'integration (Sheldrick, 1976)'
_exptl_crystal_colour colourless
_exptl_crystal_density_diffrn 1.403
_exptl_crystal_density_meas ?
_exptl_crystal_density_method 'not measured'
_exptl_crystal_description prism
_exptl_crystal_F_000 768
_exptl_crystal_size_max .36
_exptl_crystal_size_mid .2
_exptl_crystal_size_min .14
_refine_diff_density_max .216
_refine_diff_density_min -.241
_refine_ls_extinction_coef none
_refine_ls_extinction_method none
_refine_ls_goodness_of_fit_ref 1.071
_refine_ls_hydrogen_treatment constr
_refine_ls_matrix_type full
_refine_ls_number_parameters 235
_refine_ls_number_reflns 3071
_refine_ls_number_restraints 0
_refine_ls_restrained_S_all 1.071
_refine_ls_R_factor_gt .046
_refine_ls_shift/su_max <0.001
_refine_ls_structure_factor_coef Fsqd
_refine_ls_weighting_details 'calc w=1/[\s^2^(Fo^2^)+(0.0369P)^2^+0.9696P] where P=(Fo^2^+2Fc^2^)/3'
_refine_ls_weighting_scheme calc
_refine_ls_wR_factor_ref .1317
_reflns_number_gt 1551
_reflns_number_total 3071
_reflns_threshold_expression I>2\s(I)
_cod_data_source_file na1513.cif
_cod_data_source_block I
_cod_depositor_comments
;
The following automatic conversions were performed:
'_geom_bond_publ_flag' value 'Y' changed to 'y' according to
'/home/saulius/struct/CIF-dictionaries/cif_core.dic' dictionary named
'cif_core.dic' version 2.4.1 from 2010-06-29 (12 times).

Automatic conversion script
Id: cif_fix_enum 1527 2010-12-29 10:47:43Z saulius 

The following automatic conversions were performed:

'_geom_bond_publ_flag' value 'Y' changed to 'y' according to
/home/saulius/struct/CIF-dictionaries/cif_core.dic dictionary named
'cif_core.dic' version 2.4.1 from 2010-06-29 (12
times).

'_geom_angle_publ_flag' value 'Y' changed to 'y' according
to /home/saulius/struct/CIF-dictionaries/cif_core.dic dictionary
named 'cif_core.dic' version 2.4.1 from 2010-06-29 (13 times).

Automatic conversion script
Id: cif_fix_values 1715 2011-07-08 13:25:40Z adriana 

The following automatic conversions were performed:

'_exptl_crystal_density_meas' value 'not measured' was changed to '?'
- the value is perceived as not measured.

Automatic conversion script
Id: cif_fix_values 3008 2015-01-20 13:52:24Z robertas 
;
_cod_original_sg_symbol_H-M ' P 21/n'
_cod_database_code 2012099
_cod_database_fobs_code 2012099

loop_
_symmetry_equiv_pos_as_xyz
'x, y, z'
'-x+1/2, y+1/2, -z+1/2'
'-x, -y, -z'
'x-1/2, -y-1/2, z-1/2'

loop_
_atom_site_label
_atom_site_fract_x
_atom_site_fract_y
_atom_site_fract_z
_atom_site_U_iso_or_equiv
_atom_site_adp_type
_atom_site_calc_flag
_atom_site_refinement_flags
_atom_site_occupancy
_atom_site_disorder_assembly
_atom_site_disorder_group
_atom_site_type_symbol
O1 .0413(2) .31121(17) -.17074(14) .0406(6) Uani d . 1 . . O
O4 -.0803(3) .0213(2) -.14088(19) .0619(8) Uani d . 1 . . O
O7 .3936(3) -.0127(2) -.09127(18) .0631(8) Uani d . 1 . . O
N5 .0977(3) .1480(2) -.11214(17) .0392(7) Uani d . 1 . . N
N8 .4486(3) .1530(2) -.06120(18) .0443(7) Uani d . 1 . . N
C2 -.0752(4) .2699(3) -.2273(2) .0430(9) Uani d . 1 . . C
C3 -.1081(4) .1718(3) -.2243(2) .0461(9) Uani d . 1 . . C
H3 -.1826 .1445 -.2657 .055 Uiso calc R 1 . . H
C4 -.0314(4) .1053(3) -.1583(2) .0458(9) Uani d . 1 . . C
C6 .1877(4) .0886(3) -.0445(2) .0457(9) Uani d . 1 . . C
H6B .1368 .0236 -.0378 .055 Uiso calc R 1 . . H
H6A .1917 .1248 .0103 .055 Uiso calc R 1 . . H
C7 .3524(4) .0705(3) -.0671(2) .0467(9) Uani d . 1 . . C
C8 .6064(4) .1430(4) -.0865(3) .0686(13) Uani d . 1 . . C
H8C .6224 .0744 -.1051 .103 Uiso calc R 1 . . H
H8B .6808 .1588 -.0378 .103 Uiso calc R 1 . . H
H8A .6194 .1892 -.1332 .103 Uiso calc R 1 . . H
C9 .4007(4) .2487(3) -.0313(2) .0403(8) Uani d . 1 . . C
C10 .4911(4) .3002(3) .0345(2) .0514(10) Uani d . 1 . . C
H10 .5854 .2722 .0578 .062 Uiso calc R 1 . . H
C11 .4437(4) .3913(3) .0655(2) .0543(11) Uani d . 1 . . C
H11 .5062 .4258 .1085 .065 Uiso calc R 1 . . H
C12 .3031(4) .4311(3) .0324(2) .0473(9) Uani d . 1 . . C
C13 .2120(4) .3836(3) -.0330(2) .0407(9) Uani d . 1 . . C
H13 .1169 .4121 -.0544 .049 Uiso calc R 1 . . H
C14 .2610(4) .2926(2) -.0677(2) .0349(8) Uani d . 1 . . C
C15 .1648(3) .2412(3) -.1429(2) .0362(8) Uani d . 1 . . C
C16 .2586(3) .2249(3) -.2203(2) .0347(8) Uani d . 1 . . C
C17 .2796(4) .1313(3) -.2568(2) .0464(9) Uani d . 1 . . C
H17 .2349 .0737 -.2346 .056 Uiso calc R 1 . . H
C18 .3667(4) .1218(3) -.3261(3) .0620(12) Uani d . 1 . . C
H18 .3821 .0579 -.3497 .074 Uiso calc R 1 . . H
C19 .4300(5) .2061(4) -.3601(3) .0654(12) Uani d . 1 . . C
H19 .488 .1996 -.407 .078 Uiso calc R 1 . . H
C20 .4083(4) .2997(3) -.3255(3) .0617(12) Uani d . 1 . . C
H20 .4509 .3571 -.349 .074 Uiso calc R 1 . . H
C21 .3234(4) .3092(3) -.2558(2) .0507(10) Uani d . 1 . . C
H21 .3093 .3734 -.2323 .061 Uiso calc R 1 . . H
C22 -.1521(4) .3485(3) -.2865(2) .0597(11) Uani d . 1 . . C
H22C -.2339 .3174 -.3244 .09 Uiso calc R 1 . . H
H22B -.0767 .378 -.3203 .09 Uiso calc R 1 . . H
H22A -.1951 .4008 -.2529 .09 Uiso calc R 1 . . H
Cl1 .23773(14) .54380(9) .07470(7) .0750(4) Uani d . 1 . . Cl

loop_
_atom_site_aniso_label
_atom_site_aniso_U_11
_atom_site_aniso_U_22
_atom_site_aniso_U_33
_atom_site_aniso_U_12
_atom_site_aniso_U_13
_atom_site_aniso_U_23
O1 .0346(12) .0436(14) .0422(13) .0111(11) -.0026(11) .0006(11)
O4 .0481(16) .0479(17) .089(2) -.0120(14) .0039(14) .0032(15)
O7 .0612(17) .0491(17) .077(2) .0150(14) .0010(14) .0026(15)
N5 .0331(15) .0408(17) .0432(17) -.0019(14) .0020(13) .0064(14)
N8 .0341(16) .0487(19) .0498(18) .0080(15) .0027(13) .0110(15)
C2 .0284(18) .066(3) .0343(19) .0053(18) .0037(15) .0013(19)
C3 .0331(19) .059(3) .046(2) -.0071(18) -.0007(16) -.003(2)
C4 .035(2) .050(2) .053(2) .0003(19) .0092(18) -.006(2)
C6 .045(2) .045(2) .047(2) -.0006(18) .0029(17) .0128(18)
C7 .042(2) .049(2) .047(2) .008(2) -.0024(17) .0123(19)
C8 .040(2) .080(3) .088(3) .015(2) .016(2) .009(3)
C9 .0327(18) .047(2) .0420(19) -.0006(17) .0058(16) .0085(17)
C10 .039(2) .071(3) .042(2) -.006(2) -.0032(17) .008(2)
C11 .054(2) .068(3) .040(2) -.018(2) .0019(19) -.007(2)
C12 .053(2) .053(2) .038(2) -.008(2) .0136(18) -.0070(18)
C13 .0394(19) .046(2) .037(2) .0008(17) .0030(16) .0003(17)
C14 .0340(17) .039(2) .0316(17) -.0023(16) .0036(14) .0045(16)
C15 .0289(17) .040(2) .0397(18) .0038(16) .0015(15) .0024(17)
C16 .0298(17) .0382(19) .0352(18) .0020(16) -.0003(15) .0019(16)
C17 .046(2) .047(2) .047(2) -.0007(18) .0064(18) -.0071(18)
C18 .059(3) .066(3) .062(3) .002(2) .011(2) -.024(2)
C19 .054(3) .093(4) .052(3) -.003(3) .021(2) -.011(3)
C20 .062(3) .065(3) .062(3) -.009(2) .024(2) .004(2)
C21 .051(2) .049(2) .054(2) -.0009(19) .0115(19) -.002(2)
C22 .052(2) .074(3) .051(2) .013(2) -.0054(19) .004(2)
Cl1 .0880(8) .0695(7) .0698(7) -.0057(6) .0188(6) -.0287(6)

loop_
_atom_type_symbol
_atom_type_description
_atom_type_scat_dispersion_real
_atom_type_scat_dispersion_imag
_atom_type_scat_source
C C .0033 .0016 'International Tables Vol C Tables 4.2.6.8 and 6.1.1.4'
H H 0 0 'International Tables Vol C Tables 4.2.6.8 and 6.1.1.4'
Cl Cl .1484 .1585 'International Tables Vol C Tables 4.2.6.8 and 6.1.1.4'
N N .0061 .0033 'International Tables Vol C Tables 4.2.6.8 and 6.1.1.4'
O O .0106 .006 'International Tables Vol C Tables 4.2.6.8 and 6.1.1.4'

loop_
_geom_angle_atom_site_label_1
_geom_angle_atom_site_label_2
_geom_angle_atom_site_label_3
_geom_angle
_geom_angle_publ_flag
C2 O1 C15 114.1(3) ?
C4 N5 C15 120.0(3) y
C4 N5 C6 119.7(3) y
C15 N5 C6 118.9(3) y
C7 N8 C9 122.0(3) y
C7 N8 C8 119.4(3) y
C9 N8 C8 118.7(3) y
C3 C2 O1 120.5(3) ?
C3 C2 C22 127.9(3) ?
O1 C2 C22 111.6(3) ?
C2 C3 C4 121.9(3) ?
O4 C4 N5 122.1(4) ?
O4 C4 C3 123.8(3) ?
N5 C4 C3 113.9(3) ?
N5 C6 C7 110.9(3) y
O7 C7 N8 122.4(3) ?
O7 C7 C6 121.5(4) ?
N8 C7 C6 116.1(3) ?
C10 C9 C14 119.2(3) ?
C10 C9 N8 120.7(3) ?
C14 C9 N8 120.1(3) ?
C11 C10 C9 121.1(4) ?
C10 C11 C12 119.3(4) ?
C13 C12 C11 121.4(3) ?
C13 C12 Cl1 119.0(3) ?
C11 C12 Cl1 119.7(3) ?
C12 C13 C14 120.2(3) ?
C13 C14 C9 118.7(3) ?
C13 C14 C15 121.0(3) ?
C9 C14 C15 120.3(3) ?
O1 C15 N5 109.1(2) y
O1 C15 C14 105.9(3) y
N5 C15 C14 109.0(3) y
O1 C15 C16 107.0(2) y
N5 C15 C16 113.7(3) y
C14 C15 C16 111.8(2) y
C17 C16 C21 118.4(3) ?
C17 C16 C15 123.5(3) ?
C21 C16 C15 118.1(3) ?
C16 C17 C18 120.5(4) ?
C19 C18 C17 120.1(4) ?
C20 C19 C18 120.1(4) ?
C19 C20 C21 120.0(4) ?
C20 C21 C16 120.9(4) ?

loop_
_geom_bond_atom_site_label_1
_geom_bond_atom_site_label_2
_geom_bond_site_symmetry_2
_geom_bond_distance
_geom_bond_publ_flag
O1 C2 . 1.372(4) ?
O1 C15 . 1.438(4) y
O4 C4 . 1.221(4) y
O7 C7 . 1.219(4) y
N5 C4 . 1.377(4) y
N5 C15 . 1.455(4) y
N5 C6 . 1.462(4) y
N8 C7 . 1.361(4) y
N8 C9 . 1.416(4) y
N8 C8 . 1.463(4) ?
C2 C3 . 1.320(5) ?
C2 C22 . 1.488(5) ?
C3 C4 . 1.449(5) ?
C6 C7 . 1.519(5) y
C9 C10 . 1.390(5) ?
C9 C14 . 1.399(4) ?
C10 C11 . 1.367(5) ?
C11 C12 . 1.369(5) ?
C12 C13 . 1.364(5) ?
C12 Cl1 . 1.736(4) y
C13 C14 . 1.395(4) ?
C14 C15 . 1.515(4) y
C15 C16 . 1.534(4) y
C16 C17 . 1.372(5) ?
C16 C21 . 1.381(5) ?
C17 C18 . 1.382(5) ?
C18 C19 . 1.365(6) ?
C19 C20 . 1.360(5) ?
C20 C21 . 1.375(5) ?

loop_
_geom_hbond_atom_site_label_D
_geom_hbond_atom_site_label_H
_geom_hbond_atom_site_label_A
_geom_hbond_site_symmetry_A
_geom_hbond_distance_DH
_geom_hbond_distance_HA
_geom_hbond_distance_DA
_geom_hbond_angle_DHA
C6 H6B O4 . .97 2.33 2.760(4) 106
C8 H8C O7 . .96 2.31 2.743(5) 106
C13 H13 O1 . .93 2.28 2.637(4) 102
C17 H17 N5 . .93 2.54 2.882(4) 102
C20 H20 O4 2_554 .93 2.44 3.332(5) 161
C22 H22A Cl1 3_565 .96 2.92 3.721(4) 142
C22 H22B O7 2_554 .96 2.63 3.578(5) 171

loop_
_geom_torsion_atom_site_label_1
_geom_torsion_atom_site_label_2
_geom_torsion_atom_site_label_3
_geom_torsion_atom_site_label_4
_geom_torsion
C15 O1 C2 C3 29.4(4)
C15 O1 C2 C22 -151.3(3)
O1 C2 C3 C4 4.3(5)
C22 C2 C3 C4 -174.9(3)
C15 N5 C4 O4 171.1(3)
C6 N5 C4 O4 5.0(5)
C15 N5 C4 C3 -12.9(4)
C6 N5 C4 C3 -179.0(3)
C2 C3 C4 O4 163.1(4)
C2 C3 C4 N5 -12.8(5)
C4 N5 C6 C7 116.7(3)
C15 N5 C6 C7 -49.4(4)
C9 N8 C7 O7 -178.7(3)
C8 N8 C7 O7 1.4(5)
C9 N8 C7 C6 3.3(5)
C8 N8 C7 C6 -176.7(3)
N5 C6 C7 O7 -106.0(4)
N5 C6 C7 N8 72.0(4)
C7 N8 C9 C10 128.6(4)
C8 N8 C9 C10 -51.5(5)
C7 N8 C9 C14 -51.2(4)
C8 N8 C9 C14 128.7(3)
C14 C9 C10 C11 1.7(5)
N8 C9 C10 C11 -178.1(3)
C9 C10 C11 C12 1.5(5)
C10 C11 C12 C13 -2.4(5)
C10 C11 C12 Cl1 177.1(3)
C11 C12 C13 C14 .0(5)
Cl1 C12 C13 C14 -179.5(2)
C12 C13 C14 C9 3.2(5)
C12 C13 C14 C15 -177.3(3)
C10 C9 C14 C13 -4.0(5)
N8 C9 C14 C13 175.8(3)
C10 C9 C14 C15 176.5(3)
N8 C9 C14 C15 -3.7(4)
C2 O1 C15 N5 -50.8(3)
C2 O1 C15 C14 -168.0(2)
C2 O1 C15 C16 72.6(3)
C4 N5 C15 O1 43.7(4)
C6 N5 C15 O1 -150.2(3)
C4 N5 C15 C14 158.9(3)
C6 N5 C15 C14 -35.0(4)
C4 N5 C15 C16 -75.6(3)
C6 N5 C15 C16 90.6(3)
C13 C14 C15 O1 7.2(4)
C9 C14 C15 O1 -173.3(3)
C13 C14 C15 N5 -110.0(3)
C9 C14 C15 N5 69.5(4)
C13 C14 C15 C16 123.4(3)
C9 C14 C15 C16 -57.1(4)
O1 C15 C16 C17 -121.2(3)
N5 C15 C16 C17 -.8(4)
C14 C15 C16 C17 123.2(3)
O1 C15 C16 C21 57.8(4)
N5 C15 C16 C21 178.2(3)
C14 C15 C16 C21 -57.8(4)
C21 C16 C17 C18 1.5(5)
C15 C16 C17 C18 -179.5(3)
C16 C17 C18 C19 -1.3(6)
C17 C18 C19 C20 .4(6)
C18 C19 C20 C21 .4(6)
C19 C20 C21 C16 -.3(6)
C17 C16 C21 C20 -.7(5)
C15 C16 C21 C20 -179.8(3)

loop_
_cod_related_entry_id
_cod_related_entry_database
_cod_related_entry_code
1 ChemSpider 31110
